data_7204830
loop_
_publ_author_name
'Carsten P. Roll'
'Alexander G. Martin'
'Helmar G\"orls'
'Guido Leibeling'
'Daniel Guillon'
'Bertrand Donnio'
'Wolfgang Weigand'

_publ_section_title
;
 Rodlike metallomesogens containing nickel(II), palladium(II) and
 copper(II) based on novel enaminoketonato ligands
;
_journal_issue 11
_journal_name_full 'J. Mater. Chem.'
_journal_page_first 1722
_journal_page_last 1730
_journal_paper_doi 10.1039/b316731c
_journal_volume 14
_journal_year 2004
_chemical_formula_sum 'C70 H98 Cl6 N2 O8 Pd'
_chemical_formula_weight 1414.60
_chemical_name_systematic
; 
? 
;
_space_group_IT_number 2
_symmetry_cell_setting triclinic
_symmetry_space_group_name_Hall '-P 1'
_symmetry_space_group_name_H-M 'P -1'
_atom_sites_solution_hydrogens geom
_atom_sites_solution_primary direct
_atom_sites_solution_secondary difmap
_audit_creation_method SHELXL-97
_cell_angle_alpha 91.226(3)
_cell_angle_beta 90.943(6)
_cell_angle_gamma 94.782(5)
_cell_formula_units_Z 1
_cell_length_a 7.5241(4)
_cell_length_b 9.2447(9)
_cell_length_c 25.918(3)
_cell_measurement_temperature 183(2)
_cell_volume 1795.8(3)
_computing_cell_refinement DENZO
_computing_data_collection COLLECT
_computing_data_reduction DENZO
_computing_molecular_graphics SHELXTL/PC
_computing_publication_material SHELXL-97
_computing_structure_refinement 'SHELXL-97 (Sheldrick, 1997)'
_computing_structure_solution 'SHELXS-97 (Sheldrick, 1990)'
_diffrn_ambient_temperature 183(2)
_diffrn_measured_fraction_theta_full 0.796
_diffrn_measured_fraction_theta_max 0.796
_diffrn_measurement_device_type KappaCCD
_diffrn_measurement_method 'phi- + omega-scan'
_diffrn_radiation_monochromator graphite
_diffrn_radiation_source 'fine-focus sealed tube'
_diffrn_radiation_type MoK\a
_diffrn_radiation_wavelength 0.71069
_diffrn_reflns_av_R_equivalents 0.0824
_diffrn_reflns_av_sigmaI/netI 0.3057
_diffrn_reflns_limit_h_max 9
_diffrn_reflns_limit_h_min -7
_diffrn_reflns_limit_k_max 11
_diffrn_reflns_limit_k_min -9
_diffrn_reflns_limit_l_max 29
_diffrn_reflns_limit_l_min -33
_diffrn_reflns_number 9325
_diffrn_reflns_theta_full 27.46
_diffrn_reflns_theta_max 27.46
_diffrn_reflns_theta_min 2.68
_exptl_absorpt_coefficient_mu 0.534
_exptl_absorpt_correction_T_max 0.9789
_exptl_absorpt_correction_T_min 0.9387
_exptl_crystal_colour yellow
_exptl_crystal_density_diffrn 1.308
_exptl_crystal_density_method 'not measured'
_exptl_crystal_description plate
_exptl_crystal_F_000 744
_exptl_crystal_size_max 0.12
_exptl_crystal_size_mid 0.12
_exptl_crystal_size_min 0.04
_refine_diff_density_max 0.862
_refine_diff_density_min -0.543
_refine_diff_density_rms 0.073
_refine_ls_extinction_method none
_refine_ls_goodness_of_fit_ref 0.759
_refine_ls_hydrogen_treatment mixed
_refine_ls_matrix_type full
_refine_ls_number_parameters 394
_refine_ls_number_reflns 6531
_refine_ls_number_restraints 0
_refine_ls_restrained_S_all 0.759
_refine_ls_R_factor_all 0.1434
_refine_ls_R_factor_gt 0.0618
_refine_ls_shift/su_max 0.011
_refine_ls_shift/su_mean 0.000
_refine_ls_structure_factor_coef Fsqd
_refine_ls_weighting_details 'calc w=1/[\s^2^(Fo^2^)+(0.0427P)^2^+0.0000P] where P=(Fo^2^+2Fc^2^)/3'
_refine_ls_weighting_scheme calc
_refine_ls_wR_factor_gt 0.1210
_refine_ls_wR_factor_ref 0.1321
_reflns_number_gt 2558
_reflns_number_total 6531
_reflns_threshold_expression >2sigma(I)
_cod_data_source_file b316731c.txt
_cod_data_source_block FO1413
_cod_original_sg_symbol_H-M P-1
_cod_database_code 7204830

loop_
_symmetry_equiv_pos_as_xyz
'x, y, z'
'-x, -y, -z'

loop_
_atom_site_label
_atom_site_type_symbol
_atom_site_fract_x
_atom_site_fract_y
_atom_site_fract_z
_atom_site_U_iso_or_equiv
_atom_site_adp_type
_atom_site_occupancy
_atom_site_symmetry_multiplicity
_atom_site_calc_flag
_atom_site_refinement_flags
_atom_site_disorder_assembly
_atom_site_disorder_group
Pd Pd 1.0000 0.5000 0.0000 0.0356(2) Uani 1 2 d S . .
O1 O 1.1692(4) 0.4564(4) 0.05521(15) 0.0412(11) Uani 1 1 d . . .
O2 O 0.2690(4) 0.2169(4) -0.12671(16) 0.0448(11) Uani 1 1 d . . .
O3 O 0.2374(5) 0.4569(5) -0.13193(19) 0.0668(15) Uani 1 1 d . . .
N N 0.8642(5) 0.3037(4) 0.00597(18) 0.0353(12) Uani 1 1 d . . .
C1 C 1.1685(6) 0.3389(6) 0.0802(2) 0.0392(16) Uani 1 1 d . . .
C2 C 1.0475(7) 0.2201(6) 0.0739(2) 0.056(2) Uani 1 1 d . . .
H2A H 1.0631 0.1405 0.0957 0.067 Uiso 1 1 calc R . .
C3 C 0.9014(6) 0.2036(6) 0.0383(3) 0.0517(19) Uani 1 1 d . . .
O4 O -0.4116(4) 0.1542(4) -0.26963(16) 0.0493(12) Uani 1 1 d . . .
C4 C 1.3182(6) 0.3337(6) 0.1196(2) 0.0495(18) Uani 1 1 d . . .
H4A H 1.3916 0.4264 0.1204 0.074 Uiso 1 1 calc R . .
H4B H 1.3921 0.2551 0.1102 0.074 Uiso 1 1 calc R . .
H4C H 1.2679 0.3162 0.1538 0.074 Uiso 1 1 calc R . .
C5 C 0.7878(7) 0.0598(6) 0.0381(3) 0.075(3) Uani 1 1 d . . .
H5A H 0.6902 0.0620 0.0127 0.113 Uiso 1 1 calc R . .
H5B H 0.7382 0.0438 0.0725 0.113 Uiso 1 1 calc R . .
H5C H 0.8616 -0.0191 0.0291 0.113 Uiso 1 1 calc R . .
C6 C 0.7059(7) 0.2771(6) -0.0267(3) 0.0368(16) Uani 1 1 d . . .
C7 C 0.5444(6) 0.3228(5) -0.0121(2) 0.0394(16) Uani 1 1 d . . .
H7A H 0.5332 0.3666 0.0211 0.047 Uiso 1 1 calc R . .
C8 C 0.3996(6) 0.3056(6) -0.0450(3) 0.0424(17) Uani 1 1 d . . .
H8A H 0.2883 0.3375 -0.0349 0.051 Uiso 1 1 calc R . .
C9 C 0.4165(6) 0.2422(6) -0.0927(3) 0.0385(16) Uani 1 1 d . . .
C10 C 0.5751(7) 0.1935(5) -0.1087(2) 0.0385(15) Uani 1 1 d . . .
H10A H 0.5848 0.1497 -0.1419 0.046 Uiso 1 1 calc R . .
C11 C 0.7217(7) 0.2107(6) -0.0744(3) 0.0434(17) Uani 1 1 d . . .
H11A H 0.8323 0.1766 -0.0840 0.052 Uiso 1 1 calc R . .
C12 C 0.1866(7) 0.3324(7) -0.1441(3) 0.0496(19) Uani 1 1 d . . .
C13 C 0.0298(6) 0.2852(6) -0.1787(2) 0.0395(16) Uani 1 1 d . . .
C14 C -0.0816(6) 0.3869(6) -0.1931(3) 0.0502(19) Uani 1 1 d . . .
H14A H -0.0567 0.4847 -0.1816 0.060 Uiso 1 1 calc R . .
C15 C -0.2313(6) 0.3499(6) -0.2246(2) 0.0447(18) Uani 1 1 d . . .
H15A H -0.3071 0.4216 -0.2350 0.054 Uiso 1 1 calc R . .
C16 C -0.2664(6) 0.2072(6) -0.2403(2) 0.0408(16) Uani 1 1 d . . .
C17 C -0.1532(6) 0.1033(6) -0.2255(2) 0.0406(16) Uani 1 1 d . . .
H17A H -0.1776 0.0051 -0.2369 0.049 Uiso 1 1 calc R . .
C18 C -0.0065(6) 0.1422(6) -0.1947(2) 0.0417(16) Uani 1 1 d . . .
H18A H 0.0700 0.0710 -0.1843 0.050 Uiso 1 1 calc R . .
C19 C -0.5450(6) 0.2547(6) -0.2808(2) 0.0450(17) Uani 1 1 d . . .
H19A H -0.4925 0.3371 -0.3009 0.054 Uiso 1 1 calc R . .
H19B H -0.5927 0.2933 -0.2484 0.054 Uiso 1 1 calc R . .
C20 C -0.6925(6) 0.1684(6) -0.3121(2) 0.0472(18) Uani 1 1 d . . .
H20A H -0.6406 0.1239 -0.3429 0.057 Uiso 1 1 calc R . .
H20B H -0.7468 0.0891 -0.2909 0.057 Uiso 1 1 calc R . .
C21 C -0.8365(5) 0.2649(6) -0.3293(2) 0.0403(16) Uani 1 1 d . . .
H21A H -0.8875 0.3097 -0.2984 0.048 Uiso 1 1 calc R . .
H21B H -0.7817 0.3440 -0.3504 0.048 Uiso 1 1 calc R . .
C22 C -0.9847(6) 0.1816(6) -0.3602(2) 0.0431(17) Uani 1 1 d . . .
H22A H -1.0437 0.1062 -0.3383 0.052 Uiso 1 1 calc R . .
H22B H -0.9323 0.1316 -0.3898 0.052 Uiso 1 1 calc R . .
C23 C -1.1253(6) 0.2772(5) -0.3807(2) 0.0401(16) Uani 1 1 d . . .
H23A H -1.1774 0.3279 -0.3513 0.048 Uiso 1 1 calc R . .
H23B H -1.0669 0.3518 -0.4031 0.048 Uiso 1 1 calc R . .
C24 C -1.2747(6) 0.1908(6) -0.4115(2) 0.0427(17) Uani 1 1 d . . .
H24A H -1.3332 0.1167 -0.3889 0.051 Uiso 1 1 calc R . .
H24B H -1.2218 0.1390 -0.4405 0.051 Uiso 1 1 calc R . .
C25 C -1.4183(6) 0.2845(6) -0.4333(2) 0.0432(17) Uani 1 1 d . . .
H25A H -1.4719 0.3357 -0.4043 0.052 Uiso 1 1 calc R . .
H25B H -1.3599 0.3589 -0.4557 0.052 Uiso 1 1 calc R . .
C26 C -1.5644(6) 0.1988(5) -0.4637(2) 0.0419(16) Uani 1 1 d . . .
H26A H -1.6226 0.1241 -0.4413 0.050 Uiso 1 1 calc R . .
H26B H -1.5109 0.1478 -0.4929 0.050 Uiso 1 1 calc R . .
C27 C -1.7049(6) 0.2912(6) -0.4848(2) 0.0431(17) Uani 1 1 d . . .
H27A H -1.6464 0.3661 -0.5071 0.052 Uiso 1 1 calc R . .
H27B H -1.7585 0.3418 -0.4557 0.052 Uiso 1 1 calc R . .
C28 C -1.8545(6) 0.2041(6) -0.5162(2) 0.0430(17) Uani 1 1 d . . .
H28A H -1.8012 0.1525 -0.5452 0.052 Uiso 1 1 calc R . .
H28B H -1.9146 0.1302 -0.4939 0.052 Uiso 1 1 calc R . .
C29 C -1.9931(6) 0.2995(6) -0.5377(2) 0.0421(16) Uani 1 1 d . . .
H29A H -2.0449 0.3521 -0.5087 0.051 Uiso 1 1 calc R . .
H29B H -1.9329 0.3727 -0.5603 0.051 Uiso 1 1 calc R . .
C30 C -2.1430(6) 0.2149(6) -0.5683(3) 0.0482(18) Uani 1 1 d . . .
H30A H -2.2020 0.1405 -0.5460 0.058 Uiso 1 1 calc R . .
H30B H -2.0918 0.1640 -0.5978 0.058 Uiso 1 1 calc R . .
C31 C -2.2821(6) 0.3115(6) -0.5885(2) 0.0427(16) Uani 1 1 d . . .
H31A H -2.2224 0.3859 -0.6107 0.051 Uiso 1 1 calc R . .
H31B H -2.3322 0.3627 -0.5589 0.051 Uiso 1 1 calc R . .
C32 C -2.4354(6) 0.2294(6) -0.6194(2) 0.0482(18) Uani 1 1 d . . .
H32A H -2.3867 0.1840 -0.6504 0.058 Uiso 1 1 calc R . .
H32B H -2.4902 0.1506 -0.5981 0.058 Uiso 1 1 calc R . .
C33 C -2.5781(6) 0.3253(6) -0.6359(2) 0.0506(18) Uani 1 1 d . . .
H33A H -2.5228 0.4056 -0.6564 0.061 Uiso 1 1 calc R . .
H33B H -2.6292 0.3685 -0.6048 0.061 Uiso 1 1 calc R . .
C34 C -2.7280(7) 0.2447(7) -0.6678(3) 0.074(2) Uani 1 1 d . . .
H34A H -2.8157 0.3123 -0.6775 0.112 Uiso 1 1 calc R . .
H34B H -2.7858 0.1666 -0.6474 0.112 Uiso 1 1 calc R . .
H34C H -2.6789 0.2031 -0.6990 0.112 Uiso 1 1 calc R . .
C35 C -0.7491(7) 0.7287(6) -0.2012(3) 0.063(2) Uani 1 1 d . . .
H35A H -0.7762 0.6787 -0.1681 0.076 Uiso 1 1 calc R . .
Cl1 Cl -0.6302(3) 0.6165(3) -0.24083(10) 0.1250(9) Uani 1 1 d . . .
Cl2 Cl -0.6211(2) 0.8892(2) -0.18814(11) 0.1324(12) Uani 1 1 d . . .
Cl3 Cl -0.9461(2) 0.7605(2) -0.23202(9) 0.0975(8) Uani 1 1 d . . .

loop_
_atom_site_aniso_label
_atom_site_aniso_U_11
_atom_site_aniso_U_22
_atom_site_aniso_U_33
_atom_site_aniso_U_23
_atom_site_aniso_U_13
_atom_site_aniso_U_12
Pd 0.0305(4) 0.0317(5) 0.0441(6) 0.0084(4) -0.0068(3) -0.0019(3)
O1 0.037(2) 0.034(3) 0.051(3) 0.012(2) -0.0172(19) -0.0036(17)
O2 0.040(2) 0.028(2) 0.065(3) 0.010(2) -0.019(2) 0.0022(17)
O3 0.063(3) 0.038(3) 0.097(4) 0.023(3) -0.031(3) -0.005(2)
N 0.030(2) 0.031(3) 0.044(4) 0.011(3) -0.002(2) -0.003(2)
C1 0.045(3) 0.033(4) 0.041(5) 0.011(3) -0.007(3) 0.004(3)
C2 0.069(4) 0.032(4) 0.063(6) 0.022(4) -0.024(4) -0.009(3)
C3 0.042(3) 0.042(4) 0.069(6) 0.014(4) -0.012(3) -0.008(3)
O4 0.034(2) 0.041(3) 0.073(4) 0.002(2) -0.021(2) 0.0038(17)
C4 0.044(3) 0.057(4) 0.047(5) 0.012(3) -0.016(3) 0.007(3)
C5 0.083(4) 0.036(4) 0.101(7) 0.038(4) -0.045(4) -0.029(3)
C6 0.042(3) 0.025(4) 0.042(5) 0.009(3) -0.010(3) -0.012(3)
C7 0.038(3) 0.032(4) 0.047(5) -0.002(3) 0.003(3) -0.003(3)
C8 0.029(3) 0.038(4) 0.060(5) 0.006(4) -0.007(3) 0.000(2)
C9 0.029(3) 0.031(4) 0.054(5) 0.003(3) -0.019(3) -0.003(2)
C10 0.053(4) 0.033(4) 0.029(4) -0.005(3) 0.004(3) 0.000(3)
C11 0.039(3) 0.037(4) 0.054(5) 0.002(4) -0.011(3) -0.003(3)
C12 0.044(3) 0.037(4) 0.068(6) 0.021(4) -0.001(3) -0.001(3)
C13 0.029(3) 0.037(4) 0.052(5) 0.007(3) -0.003(3) 0.000(3)
C14 0.043(3) 0.028(4) 0.079(6) 0.010(4) -0.007(3) -0.002(3)
C15 0.038(3) 0.035(4) 0.061(5) 0.011(4) -0.012(3) 0.005(3)
C16 0.033(3) 0.039(4) 0.050(5) 0.007(3) -0.007(3) 0.004(3)
C17 0.039(3) 0.028(4) 0.055(5) -0.001(3) -0.013(3) 0.007(2)
C18 0.032(3) 0.042(4) 0.051(5) 0.001(3) -0.004(3) 0.011(3)
C19 0.033(3) 0.048(4) 0.054(5) 0.005(3) -0.005(3) 0.006(3)
C20 0.038(3) 0.049(4) 0.055(5) 0.006(3) -0.010(3) 0.003(3)
C21 0.028(3) 0.042(4) 0.051(5) 0.004(3) -0.001(3) 0.001(2)
C22 0.035(3) 0.042(4) 0.051(5) -0.001(3) -0.010(3) 0.001(3)
C23 0.033(3) 0.037(4) 0.051(5) 0.000(3) -0.003(3) 0.002(2)
C24 0.034(3) 0.041(4) 0.053(5) 0.005(3) -0.013(3) 0.001(3)
C25 0.033(3) 0.039(4) 0.057(5) -0.003(3) -0.004(3) 0.002(2)
C26 0.040(3) 0.030(4) 0.055(5) 0.002(3) -0.009(3) 0.003(2)
C27 0.036(3) 0.041(4) 0.052(5) 0.002(3) -0.012(3) 0.001(3)
C28 0.035(3) 0.035(4) 0.058(5) 0.001(3) -0.013(3) 0.001(2)
C29 0.038(3) 0.035(4) 0.052(5) -0.002(3) -0.009(3) 0.000(3)
C30 0.037(3) 0.036(4) 0.071(5) -0.001(3) -0.002(3) 0.004(3)
C31 0.035(3) 0.041(4) 0.051(5) -0.007(3) -0.014(3) 0.001(2)
C32 0.045(3) 0.037(4) 0.061(5) -0.013(3) -0.006(3) -0.003(3)
C33 0.045(3) 0.055(5) 0.052(5) -0.003(4) -0.015(3) 0.008(3)
C34 0.047(4) 0.093(6) 0.083(7) -0.012(5) -0.017(4) 0.007(3)
C35 0.057(4) 0.034(4) 0.100(7) 0.010(4) -0.029(4) 0.007(3)
Cl1 0.1427(19) 0.131(2) 0.110(2) -0.0039(17) 0.0184(17) 0.0603(16)
Cl2 0.0919(14) 0.0429(13) 0.258(3) 0.0122(16) -0.0960(18) -0.0025(10)
Cl3 0.0766(12) 0.0652(15) 0.148(2) 0.0198(14) -0.0500(13) -0.0020(10)

loop_
_atom_type_symbol
_atom_type_description
_atom_type_scat_dispersion_real
_atom_type_scat_dispersion_imag
_atom_type_scat_source
C C 0.0033 0.0016 'International Tables Vol C Tables 4.2.6.8 and 6.1.1.4'
H H 0.0000 0.0000 'International Tables Vol C Tables 4.2.6.8 and 6.1.1.4'
N N 0.0061 0.0033 'International Tables Vol C Tables 4.2.6.8 and 6.1.1.4'
O O 0.0106 0.0060 'International Tables Vol C Tables 4.2.6.8 and 6.1.1.4'
Cl Cl 0.1484 0.1585 'International Tables Vol C Tables 4.2.6.8 and 6.1.1.4'
Pd Pd -0.9988 1.0072 'International Tables Vol C Tables 4.2.6.8 and 6.1.1.4'

loop_
_geom_angle_atom_site_label_1
_geom_angle_atom_site_label_2
_geom_angle_atom_site_label_3
_geom_angle
_geom_angle_site_symmetry_1
_geom_angle_site_symmetry_3
_geom_angle_publ_flag
O1 Pd O1 180.0(2) . 2_765 ?
O1 Pd N 91.63(15) . . ?
O1 Pd N 88.37(15) 2_765 . ?
O1 Pd N 88.37(15) . 2_765 ?
O1 Pd N 91.63(15) 2_765 2_765 ?
N Pd N 180.0 . 2_765 ?
C1 O1 Pd 126.6(3) . . ?
C12 O2 C9 118.8(4) . . ?
C3 N C6 118.2(4) . . ?
C3 N Pd 125.6(4) . . ?
C6 N Pd 116.1(3) . . ?
O1 C1 C2 126.1(5) . . ?
O1 C1 C4 115.2(5) . . ?
C2 C1 C4 118.7(5) . . ?
C1 C2 C3 126.8(5) . . ?
N C3 C2 123.3(5) . . ?
N C3 C5 119.8(5) . . ?
C2 C3 C5 116.9(5) . . ?
C16 O4 C19 116.9(4) . . ?
C11 C6 C7 119.9(5) . . ?
C11 C6 N 118.6(5) . . ?
C7 C6 N 121.4(6) . . ?
C8 C7 C6 120.4(6) . . ?
C7 C8 C9 119.5(5) . . ?
C8 C9 C10 122.0(5) . . ?
C8 C9 O2 121.1(5) . . ?
C10 C9 O2 116.7(6) . . ?
C9 C10 C11 117.8(6) . . ?
C6 C11 C10 120.2(5) . . ?
O3 C12 O2 122.4(5) . . ?
O3 C12 C13 126.0(5) . . ?
O2 C12 C13 111.6(5) . . ?
C14 C13 C18 119.8(5) . . ?
C14 C13 C12 118.4(5) . . ?
C18 C13 C12 121.8(5) . . ?
C13 C14 C15 121.3(5) . . ?
C16 C15 C14 118.4(5) . . ?
O4 C16 C15 124.8(4) . . ?
O4 C16 C17 114.7(5) . . ?
C15 C16 C17 120.4(5) . . ?
C18 C17 C16 120.2(5) . . ?
C17 C18 C13 119.9(5) . . ?
O4 C19 C20 106.3(4) . . ?
C21 C20 C19 111.4(4) . . ?
C22 C21 C20 112.3(4) . . ?
C21 C22 C23 113.5(4) . . ?
C24 C23 C22 112.7(4) . . ?
C23 C24 C25 114.1(4) . . ?
C26 C25 C24 113.7(4) . . ?
C25 C26 C27 113.5(4) . . ?
C26 C27 C28 113.7(4) . . ?
C29 C28 C27 112.8(4) . . ?
C30 C29 C28 113.5(4) . . ?
C29 C30 C31 112.8(4) . . ?
C30 C31 C32 114.1(4) . . ?
C33 C32 C31 113.2(4) . . ?
C32 C33 C34 113.3(5) . . ?
Cl2 C35 Cl3 110.9(3) . . ?
Cl2 C35 Cl1 109.4(3) . . ?
Cl3 C35 Cl1 109.0(4) . . ?

loop_
_geom_bond_atom_site_label_1
_geom_bond_atom_site_label_2
_geom_bond_distance
_geom_bond_site_symmetry_2
_geom_bond_publ_flag
Pd O1 1.970(3) . ?
Pd O1 1.970(3) 2_765 ?
Pd N 2.017(4) . ?
Pd N 2.017(4) 2_765 ?
O1 C1 1.276(6) . ?
O2 C12 1.361(6) . ?
O2 C9 1.407(6) . ?
O3 C12 1.216(6) . ?
N C3 1.306(6) . ?
N C6 1.450(6) . ?
C1 C2 1.372(6) . ?
C1 C4 1.513(7) . ?
C2 C3 1.420(7) . ?
C3 C5 1.520(7) . ?
O4 C16 1.370(6) . ?
O4 C19 1.453(5) . ?
C6 C11 1.380(8) . ?
C6 C7 1.375(7) . ?
C7 C8 1.369(7) . ?
C8 C9 1.368(8) . ?
C9 C10 1.377(7) . ?
C10 C11 1.401(7) . ?
C12 C13 1.499(7) . ?
C13 C14 1.365(6) . ?
C13 C18 1.381(7) . ?
C14 C15 1.394(7) . ?
C15 C16 1.375(7) . ?
C16 C17 1.391(6) . ?
C17 C18 1.371(6) . ?
C19 C20 1.523(6) . ?
C20 C21 1.527(6) . ?
C21 C22 1.510(6) . ?
C22 C23 1.530(6) . ?
C23 C24 1.526(6) . ?
C24 C25 1.547(6) . ?
C25 C26 1.503(6) . ?
C26 C27 1.516(6) . ?
C27 C28 1.539(6) . ?
C28 C29 1.526(6) . ?
C29 C30 1.519(6) . ?
C30 C31 1.525(6) . ?
C31 C32 1.531(6) . ?
C32 C33 1.510(6) . ?
C33 C34 1.520(7) . ?
C35 Cl2 1.724(5) . ?
C35 Cl3 1.722(5) . ?
C35 Cl1 1.753(7) . ?
